data_4332312
loop_
_publ_author_name
'Khripun, Anatoly V.'
'Kukushkin, Vadim Yu.'
'Selivanov, Stanislav I.'
'Haukka, Matti'
'Pombeiro, Armando J. L.'

_publ_section_title
;
 Unusual Reaction between (Nitrile)Pt Complexes and Pyrazoles:&#x00A0;
 Substitution Proceeds via Metal-Mediated Nitrile&#x2212;Pyrazole Coupling
 Followed by Elimination of the Nitrile
;
_journal_issue 13
_journal_name_full 'Inorganic Chemistry'
_journal_page_first 5073
_journal_page_last 5083
_journal_paper_doi 10.1021/ic0602300
_journal_volume 45
_journal_year 2006
_chemical_formula_moiety 'C6 H9 Cl2 N3 Pt, H2 O'
_chemical_formula_sum 'C6 H11 Cl2 N3 O Pt'
_chemical_formula_weight 407.17
_chemical_name_systematic
;
 ?
;
_space_group_IT_number 14
_symmetry_cell_setting monoclinic
_symmetry_space_group_name_Hall '-P 2yn'
_symmetry_space_group_name_H-M 'P 1 21/n 1'
_atom_sites_solution_hydrogens geom
_atom_sites_solution_primary direct
_atom_sites_solution_secondary difmap
_audit_creation_method SHELXL-97
_cell_angle_alpha 90.00
_cell_angle_beta 94.288(6)
_cell_angle_gamma 90.00
_cell_formula_units_Z 4
_cell_length_a 7.3045(6)
_cell_length_b 10.5777(11)
_cell_length_c 13.5023(14)
_cell_measurement_reflns_used 7161
_cell_measurement_temperature 120(2)
_cell_measurement_theta_max 26.36
_cell_measurement_theta_min 2.45
_cell_volume 1040.33(18)
_computing_cell_refinement 'Denzo/Scalepack (Otwinowski & Minor, 1997)'
_computing_data_collection 'Collect (Nonius BV, 1997-2000)'
_computing_data_reduction 'Denzo/Scalepack (Otwinowski & Minor, 1997)'
_computing_molecular_graphics 'Diamond v.3.1a (Crystal Impact GbR, 2005)'
_computing_publication_material 'SHELXL-97 (Sheldrick, 1997)'
_computing_structure_refinement 'SHELXL-97 (Sheldrick, 1997)'
_computing_structure_solution 'SIR2002 (Burla et al., 2003)'
_diffrn_ambient_temperature 120(2)
_diffrn_detector_area_resol_mean 9
_diffrn_measured_fraction_theta_full 0.994
_diffrn_measured_fraction_theta_max 0.994
_diffrn_measurement_device '95mm CCD camera on \k-goniostat'
_diffrn_measurement_device_type 'Nonius KappaCCD'
_diffrn_measurement_method '\f scans and \w scans with \k offset'
_diffrn_radiation_monochromator 'horizontally mounted graphite crystal'
_diffrn_radiation_source 'fine-focus sealed tube'
_diffrn_radiation_type MoK\a
_diffrn_radiation_wavelength 0.71073
_diffrn_reflns_av_R_equivalents 0.0671
_diffrn_reflns_av_sigmaI/netI 0.0656
_diffrn_reflns_limit_h_max 8
_diffrn_reflns_limit_h_min -9
_diffrn_reflns_limit_k_max 13
_diffrn_reflns_limit_k_min -13
_diffrn_reflns_limit_l_max 16
_diffrn_reflns_limit_l_min -16
_diffrn_reflns_number 7161
_diffrn_reflns_theta_full 26.36
_diffrn_reflns_theta_max 26.36
_diffrn_reflns_theta_min 2.45
_exptl_absorpt_coefficient_mu 13.966
_exptl_absorpt_correction_T_max 0.7042
_exptl_absorpt_correction_T_min 0.1575
_exptl_absorpt_correction_type multi-scan
_exptl_absorpt_process_details 'Xprep in Shelxtl v.6.14 (Sheldrick, 2003)'
_exptl_crystal_colour yellow
_exptl_crystal_density_diffrn 2.600
_exptl_crystal_density_method 'not measured'
_exptl_crystal_description needle
_exptl_crystal_F_000 752
_exptl_crystal_size_max 0.21
_exptl_crystal_size_mid 0.03
_exptl_crystal_size_min 0.03
_refine_diff_density_max 1.472
_refine_diff_density_min -1.523
_refine_diff_density_rms 0.230
_refine_ls_extinction_method none
_refine_ls_goodness_of_fit_ref 1.022
_refine_ls_hydrogen_treatment constr
_refine_ls_matrix_type full
_refine_ls_number_parameters 119
_refine_ls_number_reflns 2113
_refine_ls_number_restraints 0
_refine_ls_restrained_S_all 1.022
_refine_ls_R_factor_all 0.0572
_refine_ls_R_factor_gt 0.0326
_refine_ls_shift/su_max 0.000
_refine_ls_shift/su_mean 0.000
_refine_ls_structure_factor_coef Fsqd
_refine_ls_weighting_details 'calc w=1/[\s^2^(Fo^2^)+(0.0183P)^2^+0.3180P] where P=(Fo^2^+2Fc^2^)/3'
_refine_ls_weighting_scheme calc
_refine_ls_wR_factor_gt 0.0571
_refine_ls_wR_factor_ref 0.0622
_reflns_number_gt 1620
_reflns_number_total 2113
_reflns_threshold_expression >2sigma(I)
_cod_data_source_file ic0602300sup1.cif
_cod_data_source_block compd_4
_cod_original_sg_symbol_H-M 'P 21/n'
_cod_database_code 4332312

loop_
_symmetry_equiv_pos_as_xyz
'x, y, z'
'-x+1/2, y+1/2, -z+1/2'
'-x, -y, -z'
'x-1/2, -y-1/2, z-1/2'

loop_
_atom_site_label
_atom_site_type_symbol
_atom_site_fract_x
_atom_site_fract_y
_atom_site_fract_z
_atom_site_U_iso_or_equiv
_atom_site_adp_type
_atom_site_occupancy
_atom_site_symmetry_multiplicity
_atom_site_calc_flag
_atom_site_refinement_flags
Pt1 Pt 0.19876(3) 0.10376(3) 0.47373(2) 0.01782(10) Uani 1 1 d .
Cl1 Cl 0.1602(3) 0.31531(17) 0.50786(15) 0.0291(5) Uani 1 1 d .
Cl2 Cl 0.0768(2) 0.13341(17) 0.31359(14) 0.0256(4) Uani 1 1 d .
O99 O 0.1422(7) -0.1521(5) 0.2562(4) 0.0284(13) Uani 1 1 d .
H99A H 0.1269 -0.0692 0.2352 0.043 Uiso 1 1 d .
H99B H 0.2267 -0.1847 0.2119 0.043 Uiso 1 1 d .
N1 N 0.2417(7) -0.0814(6) 0.4588(5) 0.0209(14) Uani 1 1 d .
H1 H 0.2149 -0.1197 0.4017 0.025 Uiso 1 1 calc R
N2 N 0.3034(7) 0.0594(5) 0.6092(5) 0.0187(14) Uani 1 1 d .
N3 N 0.3460(7) -0.0662(5) 0.6186(5) 0.0187(14) Uani 1 1 d .
C1 C 0.3094(9) -0.1430(6) 0.5345(6) 0.0186(16) Uani 1 1 d .
C2 C 0.3437(10) -0.2793(6) 0.5449(5) 0.0215(17) Uani 1 1 d .
H2A H 0.2555 -0.3154 0.5894 0.026 Uiso 1 1 calc R
H2B H 0.4687 -0.2923 0.5768 0.026 Uiso 1 1 calc R
C3 C 0.3267(10) -0.3510(7) 0.4464(6) 0.0240(18) Uani 1 1 d .
H3A H 0.2068 -0.3332 0.4117 0.036 Uiso 1 1 calc R
H3B H 0.3380 -0.4420 0.4593 0.036 Uiso 1 1 calc R
H3C H 0.4243 -0.3238 0.4052 0.036 Uiso 1 1 calc R
C4 C 0.4162(9) -0.0905(7) 0.7134(5) 0.0203(16) Uani 1 1 d .
H4 H 0.4574 -0.1702 0.7387 0.024 Uiso 1 1 calc R
C5 C 0.4164(10) 0.0205(7) 0.7648(6) 0.0243(17) Uani 1 1 d .
H5 H 0.4558 0.0334 0.8327 0.029 Uiso 1 1 calc R
C6 C 0.3460(9) 0.1119(7) 0.6964(6) 0.0250(18) Uani 1 1 d .
H6 H 0.3314 0.1990 0.7110 0.030 Uiso 1 1 calc R

loop_
_atom_site_aniso_label
_atom_site_aniso_U_11
_atom_site_aniso_U_22
_atom_site_aniso_U_33
_atom_site_aniso_U_23
_atom_site_aniso_U_13
_atom_site_aniso_U_12
Pt1 0.01479(14) 0.01820(16) 0.02038(17) 0.00215(15) 0.00058(10) 0.00028(14)
Cl1 0.0286(10) 0.0186(9) 0.0393(13) -0.0034(9) -0.0015(8) 0.0037(8)
Cl2 0.0273(10) 0.0277(10) 0.0214(11) 0.0049(8) -0.0022(8) 0.0033(8)
O99 0.033(3) 0.023(3) 0.029(3) -0.006(2) -0.001(2) 0.005(2)
N1 0.016(3) 0.030(4) 0.017(4) -0.003(3) -0.001(3) -0.005(3)
N2 0.014(3) 0.015(3) 0.027(4) -0.001(3) 0.004(3) 0.003(2)
N3 0.017(3) 0.015(3) 0.024(4) 0.001(3) -0.001(3) 0.001(2)
C1 0.018(3) 0.020(4) 0.017(4) -0.004(3) -0.004(3) -0.004(3)
C2 0.027(4) 0.019(4) 0.018(4) 0.001(3) 0.001(3) -0.007(3)
C3 0.028(4) 0.018(4) 0.026(5) -0.004(3) 0.000(3) -0.001(3)
C4 0.021(4) 0.016(4) 0.023(4) 0.001(3) -0.003(3) 0.001(3)
C5 0.023(4) 0.032(4) 0.016(4) -0.005(4) -0.004(3) 0.003(4)
C6 0.020(4) 0.024(4) 0.032(5) -0.006(4) 0.003(3) -0.007(3)

loop_
_atom_type_symbol
_atom_type_description
_atom_type_scat_dispersion_real
_atom_type_scat_dispersion_imag
_atom_type_scat_source
C C 0.0033 0.0016 'International Tables Vol C Tables 4.2.6.8 and 6.1.1.4'
H H 0.0000 0.0000 'International Tables Vol C Tables 4.2.6.8 and 6.1.1.4'
N N 0.0061 0.0033 'International Tables Vol C Tables 4.2.6.8 and 6.1.1.4'
O O 0.0106 0.0060 'International Tables Vol C Tables 4.2.6.8 and 6.1.1.4'
Cl Cl 0.1484 0.1585 'International Tables Vol C Tables 4.2.6.8 and 6.1.1.4'
Pt Pt -1.7033 8.3905 'International Tables Vol C Tables 4.2.6.8 and 6.1.1.4'

loop_
_geom_angle_atom_site_label_1
_geom_angle_atom_site_label_2
_geom_angle_atom_site_label_3
_geom_angle
N2 Pt1 N1 79.0(2)
N2 Pt1 Cl2 174.18(17)
N1 Pt1 Cl2 95.26(18)
N2 Pt1 Cl1 95.13(17)
N1 Pt1 Cl1 174.10(18)
Cl2 Pt1 Cl1 90.63(7)
H99A O99 H99B 102.6
C1 N1 Pt1 118.2(5)
C1 N1 H1 120.9
Pt1 N1 H1 120.9
C6 N2 N3 106.8(6)
C6 N2 Pt1 140.6(5)
N3 N2 Pt1 112.6(4)
C4 N3 N2 109.6(6)
C4 N3 C1 133.1(6)
N2 N3 C1 117.2(6)
N1 C1 N3 113.0(6)
N1 C1 C2 129.0(7)
N3 C1 C2 118.0(6)
C1 C2 C3 113.7(6)
C1 C2 H2A 108.8
C3 C2 H2A 108.8
C1 C2 H2B 108.8
C3 C2 H2B 108.8
H2A C2 H2B 107.7
C2 C3 H3A 109.5
C2 C3 H3B 109.5
H3A C3 H3B 109.5
C2 C3 H3C 109.5
H3A C3 H3C 109.5
H3B C3 H3C 109.5
C5 C4 N3 107.5(6)
C5 C4 H4 126.2
N3 C4 H4 126.2
C4 C5 C6 105.7(7)
C4 C5 H5 127.2
C6 C5 H5 127.2
N2 C6 C5 110.3(7)
N2 C6 H6 124.8
C5 C6 H6 124.8

loop_
_geom_bond_atom_site_label_1
_geom_bond_atom_site_label_2
_geom_bond_distance
Pt1 N2 1.985(6)
Pt1 N1 1.996(6)
Pt1 Cl2 2.2977(19)
Pt1 Cl1 2.3062(19)
O99 H99A 0.9269
O99 H99B 0.9555
N1 C1 1.279(9)
N1 H1 0.8800
N2 C6 1.318(9)
N2 N3 1.369(8)
N3 C4 1.367(9)
N3 C1 1.405(9)
C1 C2 1.469(10)
C2 C3 1.527(10)
C2 H2A 0.9900
C2 H2B 0.9900
C3 H3A 0.9800
C3 H3B 0.9800
C3 H3C 0.9800
C4 C5 1.365(10)
C4 H4 0.9500
C5 C6 1.408(10)
C5 H5 0.9500
C6 H6 0.9500

loop_
_geom_hbond_atom_site_label_D
_geom_hbond_atom_site_label_H
_geom_hbond_atom_site_label_A
_geom_hbond_distance_DH
_geom_hbond_distance_HA
_geom_hbond_distance_DA
_geom_hbond_angle_DHA
_geom_hbond_site_symmetry_A
O99 H99A Cl2 0.93 2.43 3.163(5) 136.1 .
O99 H99B Cl2 0.96 2.44 3.246(5) 141.9 2_545
